data_7205719
loop_
_publ_author_name
'Lee, Chin-Fen'
'Hsu, Shu-Chun'
'Chan, Kai-Chao'
'Nurnabi, Mohammad'
'Lee, Chung-Chou'
'Wu, Jing-Yun'
'Lai, Long-Li'
'Lu, Kuang-Lieh'

_publ_section_title
;
 Self-adaptation of a conformationally flexible yet restricted
 &#x201C;piperazine-pyrazine&#x201D; building block toward the design
 of coordination polymers
;
_journal_issue 8
_journal_name_full CrystEngComm
_journal_page_first 2960
_journal_paper_doi 10.1039/c0ce00703j
_journal_volume 13
_journal_year 2011
_chemical_formula_moiety 'C36 H42 Cd Cl2 N18 O8'
_chemical_formula_sum 'C36 H42 Cd Cl2 N18 O8'
_chemical_formula_weight 1038.18
_chemical_name_systematic
;
?
;
_space_group_IT_number 2
_symmetry_cell_setting triclinic
_symmetry_space_group_name_Hall '-P 1'
_symmetry_space_group_name_H-M 'P -1'
_atom_sites_solution_hydrogens geom
_atom_sites_solution_primary direct
_atom_sites_solution_secondary difmap
_audit_creation_method SHELXL-97
_cell_angle_alpha 107.5930(10)
_cell_angle_beta 95.6450(10)
_cell_angle_gamma 111.9920(10)
_cell_formula_units_Z 1
_cell_length_a 8.7180(2)
_cell_length_b 10.2280(2)
_cell_length_c 13.3920(3)
_cell_measurement_reflns_used 11336
_cell_measurement_temperature 200(2)
_cell_measurement_theta_max 25.35
_cell_measurement_theta_min 2.037
_cell_volume 1024.78(4)
_computing_cell_refinement 'HKL Scalepack (Otwinowski & Minor 1997)'
_computing_data_collection 'Collect (Nonius BV, 1997-2000)'
_computing_data_reduction 'HKL Denzo and Scalepack (Otwinowski & Minor 1997)'
_computing_molecular_graphics 'Ortep-3 for Windows (Farrugia, 1997)'
_computing_publication_material 'WinGX publication routines (Farrugia, 1999)'
_computing_structure_refinement 'SHELXL-97 (Sheldrick, 1997)'
_computing_structure_solution 'SHELXS-86 (Sheldrick, 1986)'
_diffrn_ambient_temperature 200(2)
_diffrn_detector_area_resol_mean 9
_diffrn_measured_fraction_theta_full 0.995
_diffrn_measured_fraction_theta_max 0.995
_diffrn_measurement_device_type KappaCCD
_diffrn_measurement_method 'CCD rotation images, thick slices'
_diffrn_radiation_monochromator graphite
_diffrn_radiation_source 'fine-focus sealed tube'
_diffrn_radiation_type MoK\a
_diffrn_radiation_wavelength 0.71073
_diffrn_reflns_av_R_equivalents 0.0477
_diffrn_reflns_av_sigmaI/netI 0.0387
_diffrn_reflns_limit_h_max 10
_diffrn_reflns_limit_h_min -10
_diffrn_reflns_limit_k_max 12
_diffrn_reflns_limit_k_min -12
_diffrn_reflns_limit_l_max 16
_diffrn_reflns_limit_l_min -16
_diffrn_reflns_number 13926
_diffrn_reflns_theta_full 25.36
_diffrn_reflns_theta_max 25.36
_diffrn_reflns_theta_min 2.29
_exptl_absorpt_coefficient_mu 0.741
_exptl_absorpt_correction_T_max 0.9102
_exptl_absorpt_correction_T_min 0.8710
_exptl_absorpt_correction_type multi-scan
_exptl_absorpt_process_details
;
?
;
_exptl_crystal_colour yellow
_exptl_crystal_density_diffrn 1.682
_exptl_crystal_density_method 'not measured'
_exptl_crystal_description prism
_exptl_crystal_F_000 530
_exptl_crystal_size_max 0.2
_exptl_crystal_size_mid 0.16
_exptl_crystal_size_min 0.09
_refine_diff_density_max 0.678
_refine_diff_density_min -0.685
_refine_diff_density_rms 0.204
_refine_ls_extinction_coef 0.027(3)
_refine_ls_extinction_expression Fc^*^=kFc[1+0.001xFc^2^\l^3^/sin(2\q)]^-1/4^
_refine_ls_extinction_method SHELXL
_refine_ls_goodness_of_fit_ref 1.231
_refine_ls_hydrogen_treatment constr
_refine_ls_matrix_type full
_refine_ls_number_parameters 296
_refine_ls_number_reflns 3731
_refine_ls_number_restraints 0
_refine_ls_restrained_S_all 1.231
_refine_ls_R_factor_all 0.0395
_refine_ls_R_factor_gt 0.0319
_refine_ls_shift/su_max 0.001
_refine_ls_shift/su_mean 0.000
_refine_ls_structure_factor_coef Fsqd
_refine_ls_weighting_details 'calc w=1/[\s^2^(Fo^2^)+(0.0660P)^2^+0.0126P] where P=(Fo^2^+2Fc^2^)/3'
_refine_ls_weighting_scheme calc
_refine_ls_wR_factor_gt 0.0849
_refine_ls_wR_factor_ref 0.1078
_reflns_number_gt 3472
_reflns_number_total 3731
_reflns_threshold_expression >2sigma(I)
_cod_data_source_file c0ce00703j.txt
_cod_data_source_block 5488
_cod_database_code 7205719

loop_
_symmetry_equiv_pos_as_xyz
'x, y, z'
'-x, -y, -z'

loop_
_atom_site_label
_atom_site_type_symbol
_atom_site_fract_x
_atom_site_fract_y
_atom_site_fract_z
_atom_site_U_iso_or_equiv
_atom_site_adp_type
_atom_site_occupancy
_atom_site_symmetry_multiplicity
_atom_site_calc_flag
_atom_site_refinement_flags
_atom_site_disorder_assembly
_atom_site_disorder_group
Cd1 Cd 1.0000 0.0000 0.5000 0.02079(15) Uani 1 2 d S . .
Cl1 Cl 1.46768(8) 0.21571(8) 0.56583(6) 0.02702(19) Uani 1 1 d . . .
O1 O 1.2962(2) 0.0988(2) 0.51082(18) 0.0341(5) Uani 1 1 d . . .
O2 O 1.5134(3) 0.2080(3) 0.66887(19) 0.0478(6) Uani 1 1 d . . .
O3 O 1.5800(3) 0.1872(4) 0.5029(2) 0.0570(7) Uani 1 1 d . . .
O4 O 1.4694(4) 0.3576(3) 0.5778(3) 0.0874(12) Uani 1 1 d . . .
N1 N 0.9665(3) 0.1658(3) 0.42029(18) 0.0242(5) Uani 1 1 d . . .
N2 N 0.9216(3) 0.3750(3) 0.3419(2) 0.0328(6) Uani 1 1 d . . .
N3 N 0.6311(3) 0.2209(3) 0.2783(2) 0.0300(6) Uani 1 1 d . . .
N4 N 0.3015(3) 0.1816(3) 0.1872(2) 0.0291(6) Uani 1 1 d . . .
N5 N 0.1346(3) 0.2776(3) 0.1148(2) 0.0321(6) Uani 1 1 d . . .
N6 N -0.1626(3) 0.0306(3) 0.0973(2) 0.0367(6) Uani 1 1 d . . .
N7 N 0.9682(3) -0.1810(2) 0.33474(18) 0.0218(5) Uani 1 1 d . . .
N8 N 0.9208(3) -0.4122(3) 0.14385(19) 0.0257(5) Uani 1 1 d . . .
N9 N 0.6553(3) -0.4266(2) 0.07961(18) 0.0231(5) Uani 1 1 d . . .
C1 C 1.0992(4) 0.2984(4) 0.4345(3) 0.0330(7) Uani 1 1 d . . .
H1 H 1.2100 0.3227 0.4748 0.040 Uiso 1 1 d R . .
C2 C 1.0730(4) 0.3987(4) 0.3944(3) 0.0378(8) Uani 1 1 d . . .
H2 H 1.1718 0.4887 0.4037 0.045 Uiso 1 1 d R . .
C3 C 0.7889(4) 0.2446(3) 0.3278(2) 0.0258(6) Uani 1 1 d . . .
C4 C 0.8146(4) 0.1398(3) 0.3679(2) 0.0255(6) Uani 1 1 d . . .
H4 H 0.7186 0.0469 0.3570 0.031 Uiso 1 1 d R . .
C5 C 0.4901(4) 0.0695(3) 0.2290(3) 0.0349(7) Uani 1 1 d . . .
H5A H 0.4908 0.0244 0.1550 0.042 Uiso 1 1 d R . .
H5B H 0.5030 0.0076 0.2677 0.042 Uiso 1 1 d R . .
C6 C 0.3198(4) 0.0747(3) 0.2324(3) 0.0334(7) Uani 1 1 d . . .
H6A H 0.3116 0.1044 0.3062 0.040 Uiso 1 1 d R . .
H6B H 0.2318 -0.0250 0.1917 0.040 Uiso 1 1 d R . .
C7 C 0.4407(4) 0.3326(3) 0.2416(3) 0.0321(7) Uani 1 1 d . . .
H7A H 0.4277 0.4003 0.2087 0.039 Uiso 1 1 d R . .
H7B H 0.4389 0.3694 0.3163 0.039 Uiso 1 1 d R . .
C8 C 0.6112(4) 0.3305(4) 0.2357(3) 0.0338(7) Uani 1 1 d . . .
H8A H 0.6993 0.4296 0.2778 0.041 Uiso 1 1 d R . .
H8B H 0.6193 0.3039 0.1619 0.041 Uiso 1 1 d R . .
C9 C 0.1418(4) 0.1695(3) 0.1484(2) 0.0256(6) Uani 1 1 d . . .
C10 C -0.0112(4) 0.0471(4) 0.1404(3) 0.0315(7) Uani 1 1 d . . .
H10 H -0.0018 -0.0254 0.1694 0.038 Uiso 1 1 d R . .
C11 C -0.1667(4) 0.1375(4) 0.0609(3) 0.0353(7) Uani 1 1 d . . .
H11 H -0.2740 0.1297 0.0276 0.042 Uiso 1 1 d R . .
C12 C -0.0207(4) 0.2592(3) 0.0707(3) 0.0323(7) Uani 1 1 d . . .
H12 H -0.0324 0.3336 0.0446 0.039 Uiso 1 1 d R . .
C13 C 1.0854(4) -0.2368(3) 0.3200(2) 0.0270(6) Uani 1 1 d . . .
H13 H 1.1881 -0.1947 0.3752 0.032 Uiso 1 1 d R . .
C14 C 1.0589(4) -0.3517(3) 0.2250(2) 0.0301(7) Uani 1 1 d . . .
H14 H 1.1450 -0.3888 0.2181 0.036 Uiso 1 1 d R . .
C15 C 0.8030(3) -0.3587(3) 0.1585(2) 0.0204(6) Uani 1 1 d . . .
C16 C 0.8296(3) -0.2403(3) 0.2556(2) 0.0223(6) Uani 1 1 d . . .
H16 H 0.7450 -0.2015 0.2637 0.027 Uiso 1 1 d R . .
C17 C 0.5526(4) -0.3444(3) 0.0658(2) 0.0260(6) Uani 1 1 d . . .
H17A H 0.5653 -0.2718 0.1348 0.031 Uiso 1 1 d R . .
H17B H 0.5914 -0.2928 0.0178 0.031 Uiso 1 1 d R . .
C18 C 0.6338(3) -0.5471(3) -0.0202(2) 0.0241(6) Uani 1 1 d . . .
H18A H 0.6763 -0.5034 -0.0715 0.029 Uiso 1 1 d R . .
H18B H 0.6969 -0.6012 -0.0054 0.029 Uiso 1 1 d R . .

loop_
_atom_site_aniso_label
_atom_site_aniso_U_11
_atom_site_aniso_U_22
_atom_site_aniso_U_33
_atom_site_aniso_U_23
_atom_site_aniso_U_13
_atom_site_aniso_U_12
Cd1 0.0171(2) 0.0230(2) 0.01782(19) 0.00393(13) -0.00075(12) 0.00794(13)
Cl1 0.0162(4) 0.0266(4) 0.0319(4) 0.0072(3) -0.0010(3) 0.0069(3)
O1 0.0149(10) 0.0368(12) 0.0391(13) 0.0110(10) -0.0001(9) 0.0030(9)
O2 0.0268(12) 0.0787(18) 0.0302(13) 0.0180(13) 0.0025(10) 0.0170(12)
O3 0.0266(13) 0.106(2) 0.0417(15) 0.0303(15) 0.0154(11) 0.0276(14)
O4 0.069(2) 0.0269(14) 0.127(3) 0.0077(16) -0.044(2) 0.0131(13)
N1 0.0253(13) 0.0281(13) 0.0199(12) 0.0088(10) 0.0022(10) 0.0131(10)
N2 0.0279(14) 0.0306(14) 0.0401(15) 0.0179(12) 0.0031(12) 0.0100(11)
N3 0.0238(13) 0.0287(13) 0.0381(15) 0.0177(12) -0.0006(11) 0.0095(11)
N4 0.0235(14) 0.0256(13) 0.0387(15) 0.0158(11) 0.0019(11) 0.0095(10)
N5 0.0313(15) 0.0305(13) 0.0359(15) 0.0127(12) 0.0041(12) 0.0153(11)
N6 0.0262(15) 0.0396(15) 0.0416(16) 0.0134(13) 0.0095(12) 0.0121(12)
N7 0.0192(12) 0.0217(11) 0.0199(12) 0.0055(9) 0.0011(9) 0.0065(9)
N8 0.0233(13) 0.0274(12) 0.0240(13) 0.0046(10) 0.0012(10) 0.0131(10)
N9 0.0200(12) 0.0223(11) 0.0210(12) 0.0010(10) -0.0037(9) 0.0103(9)
C1 0.0222(16) 0.0333(16) 0.0402(18) 0.0147(14) 0.0011(13) 0.0091(13)
C2 0.0245(17) 0.0340(18) 0.048(2) 0.0173(16) 0.0025(15) 0.0055(13)
C3 0.0248(15) 0.0308(15) 0.0234(15) 0.0104(12) 0.0042(12) 0.0135(12)
C4 0.0245(15) 0.0282(15) 0.0243(15) 0.0102(12) 0.0032(12) 0.0120(12)
C5 0.0310(17) 0.0289(16) 0.0423(19) 0.0149(15) -0.0053(14) 0.0122(13)
C6 0.0287(17) 0.0309(16) 0.0377(18) 0.0179(14) -0.0006(14) 0.0077(13)
C7 0.0297(17) 0.0256(15) 0.0396(18) 0.0131(14) 0.0002(14) 0.0115(13)
C8 0.0295(17) 0.0348(17) 0.0411(19) 0.0225(15) 0.0039(14) 0.0123(14)
C9 0.0254(15) 0.0284(15) 0.0227(14) 0.0083(12) 0.0043(12) 0.0122(12)
C10 0.0295(17) 0.0330(16) 0.0339(17) 0.0160(14) 0.0089(14) 0.0119(13)
C11 0.0293(17) 0.0431(19) 0.0316(17) 0.0066(15) 0.0018(13) 0.0203(15)
C12 0.0311(17) 0.0320(16) 0.0358(17) 0.0102(14) 0.0028(13) 0.0188(14)
C13 0.0184(14) 0.0306(15) 0.0265(15) 0.0047(12) -0.0021(12) 0.0110(12)
C14 0.0238(15) 0.0339(16) 0.0294(16) 0.0046(13) -0.0014(12) 0.0166(13)
C15 0.0177(14) 0.0183(13) 0.0212(14) 0.0076(11) 0.0027(11) 0.0038(10)
C16 0.0196(14) 0.0244(14) 0.0214(14) 0.0059(11) 0.0019(11) 0.0105(11)
C17 0.0257(15) 0.0218(14) 0.0252(15) 0.0030(12) -0.0051(12) 0.0118(12)
C18 0.0221(14) 0.0239(14) 0.0231(14) 0.0033(12) -0.0001(11) 0.0121(11)

loop_
_atom_type_symbol
_atom_type_description
_atom_type_scat_dispersion_real
_atom_type_scat_dispersion_imag
_atom_type_scat_source
C C 0.0033 0.0016 'International Tables Vol C Tables 4.2.6.8 and 6.1.1.4'
H H 0.0000 0.0000 'International Tables Vol C Tables 4.2.6.8 and 6.1.1.4'
Cd Cd -0.8075 1.2024 'International Tables Vol C Tables 4.2.6.8 and 6.1.1.4'
Cl Cl 0.1484 0.1585 'International Tables Vol C Tables 4.2.6.8 and 6.1.1.4'
N N 0.0061 0.0033 'International Tables Vol C Tables 4.2.6.8 and 6.1.1.4'
O O 0.0106 0.0060 'International Tables Vol C Tables 4.2.6.8 and 6.1.1.4'

loop_
_geom_angle_atom_site_label_1
_geom_angle_atom_site_label_2
_geom_angle_atom_site_label_3
_geom_angle
_geom_angle_site_symmetry_1
_geom_angle_site_symmetry_3
_geom_angle_publ_flag
N7 Cd1 N7 180.0 2_756 . ?
N7 Cd1 N1 92.91(7) 2_756 2_756 ?
N7 Cd1 N1 87.09(7) . 2_756 ?
N7 Cd1 N1 87.09(7) 2_756 . ?
N7 Cd1 N1 92.91(7) . . ?
N1 Cd1 N1 180.0 2_756 . ?
N7 Cd1 O1 93.23(8) 2_756 . ?
N7 Cd1 O1 86.77(8) . . ?
N1 Cd1 O1 87.96(8) 2_756 . ?
N1 Cd1 O1 92.04(8) . . ?
N7 Cd1 O1 86.77(8) 2_756 2_756 ?
N7 Cd1 O1 93.23(8) . 2_756 ?
N1 Cd1 O1 92.04(8) 2_756 2_756 ?
N1 Cd1 O1 87.96(8) . 2_756 ?
O1 Cd1 O1 180.0 . 2_756 ?
O4 Cl1 O3 110.8(2) . . ?
O4 Cl1 O2 110.8(2) . . ?
O3 Cl1 O2 109.61(15) . . ?
O4 Cl1 O1 108.53(16) . . ?
O3 Cl1 O1 108.26(15) . . ?
O2 Cl1 O1 108.76(13) . . ?
Cl1 O1 Cd1 149.54(14) . . ?
C4 N1 C1 117.6(2) . . ?
C4 N1 Cd1 121.19(18) . . ?
C1 N1 Cd1 120.99(19) . . ?
C2 N2 C3 117.3(3) . . ?
C3 N3 C8 120.2(2) . . ?
C3 N3 C5 122.3(2) . . ?
C8 N3 C5 113.6(2) . . ?
C9 N4 C6 120.7(2) . . ?
C9 N4 C7 118.6(2) . . ?
C6 N4 C7 111.4(2) . . ?
C9 N5 C12 116.8(3) . . ?
C10 N6 C11 116.5(3) . . ?
C16 N7 C13 118.1(2) . . ?
C16 N7 Cd1 121.45(18) . . ?
C13 N7 Cd1 120.29(18) . . ?
C15 N8 C14 117.4(2) . . ?
C15 N9 C18 120.2(2) . . ?
C15 N9 C17 121.4(2) . . ?
C18 N9 C17 112.7(2) . . ?
N1 C1 C2 119.8(3) . . ?
N1 C1 H1 119.7 . . ?
C2 C1 H1 120.5 . . ?
N2 C2 C1 123.7(3) . . ?
N2 C2 H2 119.7 . . ?
C1 C2 H2 116.6 . . ?
N2 C3 N3 118.3(3) . . ?
N2 C3 C4 119.6(3) . . ?
N3 C3 C4 122.1(3) . . ?
N1 C4 C3 122.2(3) . . ?
N1 C4 H4 119.1 . . ?
C3 C4 H4 118.7 . . ?
N3 C5 C6 111.7(3) . . ?
N3 C5 H5A 109.8 . . ?
C6 C5 H5A 108.4 . . ?
N3 C5 H5B 109.1 . . ?
C6 C5 H5B 108.3 . . ?
H5A C5 H5B 109.5 . . ?
N4 C6 C5 111.1(2) . . ?
N4 C6 H6A 109.6 . . ?
C5 C6 H6A 108.6 . . ?
N4 C6 H6B 109.7 . . ?
C5 C6 H6B 108.3 . . ?
H6A C6 H6B 109.5 . . ?
N4 C7 C8 111.6(3) . . ?
N4 C7 H7A 109.8 . . ?
C8 C7 H7A 108.5 . . ?
N4 C7 H7B 109.2 . . ?
C8 C7 H7B 108.2 . . ?
H7A C7 H7B 109.5 . . ?
N3 C8 C7 110.2(2) . . ?
N3 C8 H8A 109.3 . . ?
C7 C8 H8A 108.9 . . ?
N3 C8 H8B 109.8 . . ?
C7 C8 H8B 109.1 . . ?
H8A C8 H8B 109.5 . . ?
N5 C9 N4 117.5(3) . . ?
N5 C9 C10 119.4(3) . . ?
N4 C9 C10 123.2(3) . . ?
N6 C10 C9 123.2(3) . . ?
N6 C10 H10 119.6 . . ?
C9 C10 H10 117.2 . . ?
N6 C11 C12 121.3(3) . . ?
N6 C11 H11 119.7 . . ?
C12 C11 H11 119.0 . . ?
N5 C12 C11 122.7(3) . . ?
N5 C12 H12 120.0 . . ?
C11 C12 H12 117.3 . . ?
N7 C13 C14 119.7(3) . . ?
N7 C13 H13 120.0 . . ?
C14 C13 H13 120.3 . . ?
N8 C14 C13 123.1(3) . . ?
N8 C14 H14 119.8 . . ?
C13 C14 H14 117.0 . . ?
N8 C15 N9 118.2(2) . . ?
N8 C15 C16 119.8(2) . . ?
N9 C15 C16 121.9(2) . . ?
N7 C16 C15 121.8(2) . . ?
N7 C16 H16 119.6 . . ?
C15 C16 H16 118.6 . . ?
N9 C17 C18 110.6(2) . 2_645 ?
N9 C17 H17A 109.0 . . ?
C18 C17 H17A 108.8 2_645 . ?
N9 C17 H17B 109.6 . . ?
C18 C17 H17B 109.3 2_645 . ?
H17A C17 H17B 109.5 . . ?
N9 C18 C17 110.2(2) . 2_645 ?
N9 C18 H18A 109.2 . . ?
C17 C18 H18A 109.6 2_645 . ?
N9 C18 H18B 109.0 . . ?
C17 C18 H18B 109.3 2_645 . ?
H18A C18 H18B 109.5 . . ?

loop_
_geom_bond_atom_site_label_1
_geom_bond_atom_site_label_2
_geom_bond_distance
_geom_bond_site_symmetry_2
_geom_bond_publ_flag
Cd1 N7 2.328(2) 2_756 ?
Cd1 N7 2.328(2) . ?
Cd1 N1 2.346(2) 2_756 ?
Cd1 N1 2.346(2) . ?
Cd1 O1 2.365(2) . ?
Cd1 O1 2.365(2) 2_756 ?
Cl1 O4 1.405(3) . ?
Cl1 O3 1.408(2) . ?
Cl1 O2 1.432(2) . ?
Cl1 O1 1.456(2) . ?
N1 C4 1.325(4) . ?
N1 C1 1.356(4) . ?
N2 C2 1.330(4) . ?
N2 C3 1.342(4) . ?
N3 C3 1.365(4) . ?
N3 C8 1.457(4) . ?
N3 C5 1.463(4) . ?
N4 C9 1.383(4) . ?
N4 C6 1.449(4) . ?
N4 C7 1.460(4) . ?
N5 C9 1.332(4) . ?
N5 C12 1.343(4) . ?
N6 C10 1.314(4) . ?
N6 C11 1.335(4) . ?
N7 C16 1.328(3) . ?
N7 C13 1.348(3) . ?
N8 C15 1.337(3) . ?
N8 C14 1.338(4) . ?
N9 C15 1.370(3) . ?
N9 C18 1.457(3) . ?
N9 C17 1.472(3) . ?
C1 C2 1.370(4) . ?
C1 H1 0.9599 . ?
C2 H2 0.9599 . ?
C3 C4 1.413(4) . ?
C4 H4 0.9599 . ?
C5 C6 1.510(4) . ?
C5 H5A 0.9601 . ?
C5 H5B 0.9600 . ?
C6 H6A 0.9600 . ?
C6 H6B 0.9599 . ?
C7 C8 1.504(4) . ?
C7 H7A 0.9599 . ?
C7 H7B 0.9601 . ?
C8 H8A 0.9599 . ?
C8 H8B 0.9599 . ?
C9 C10 1.414(4) . ?
C10 H10 0.9600 . ?
C11 C12 1.367(4) . ?
C11 H11 0.9599 . ?
C12 H12 0.9600 . ?
C13 C14 1.375(4) . ?
C13 H13 0.9599 . ?
C14 H14 0.9601 . ?
C15 C16 1.411(4) . ?
C16 H16 0.9600 . ?
C17 C18 1.513(4) 2_645 ?
C17 H17A 0.9600 . ?
C17 H17B 0.9601 . ?
C18 C17 1.513(4) 2_645 ?
C18 H18A 0.9601 . ?
C18 H18B 0.9601 . ?
